data_4117449
loop_
_publ_author_name
'Matthew G. Cowan'
'Juan Olgu\'in'
'Suresh Narayanaswamy'
'Jeffery L. Tallon'
'Sally Brooker'

_publ_section_title
;
 Reversible Switching of a Cobalt Complex by Thermal, Pressure, and
 Electrochemical Stimuli: Abrupt, Complete, Hysteretic Spin Crossover
;
_journal_name_full 'Journal of the American Chemical Society'
_journal_page_first 2892
_journal_page_last 2894
_journal_paper_doi 10.1021/ja208429u
_journal_volume 134
_journal_year 2012
_chemical_formula_moiety 'C20 H12 Co N10 O4'
_chemical_formula_sum 'C20 H12 Co N10 O4'
_chemical_formula_weight 515.33
_chemical_name_systematic
; 
 ? 
;
_space_group_IT_number 88
_symmetry_cell_setting tetragonal
_symmetry_space_group_name_Hall '-I 4ad'
_symmetry_space_group_name_H-M 'I 41/a :2'
_atom_sites_solution_hydrogens geom
_atom_sites_solution_primary direct
_atom_sites_solution_secondary difmap
_audit_creation_method SHELXL-97
_cell_angle_alpha 90.00
_cell_angle_beta 90.00
_cell_angle_gamma 90.00
_cell_formula_units_Z 4
_cell_length_a 8.795(2)
_cell_length_b 8.795
_cell_length_c 27.918(9)
_cell_measurement_reflns_used 1662
_cell_measurement_temperature 296(2)
_cell_measurement_theta_max 21.5175
_cell_measurement_theta_min 2.428
_cell_volume 2159.5(9)
_computing_structure_refinement 'SHELXL-97 (Sheldrick, 1997)'
_computing_structure_solution 'SHELXS-97 (Sheldrick, 1990)'
_diffrn_ambient_temperature 296(2)
_diffrn_measured_fraction_theta_full 0.996
_diffrn_measured_fraction_theta_max 0.996
_diffrn_measurement_device_type 'Bruker Kappa Apex II area detector'
_diffrn_measurement_method '\f and \w scans'
_diffrn_radiation_monochromator graphite
_diffrn_radiation_source 'fine-focus sealed tube'
_diffrn_radiation_type MoK\a
_diffrn_radiation_wavelength 0.71073
_diffrn_reflns_av_R_equivalents 0.0944
_diffrn_reflns_av_sigmaI/netI 0.0507
_diffrn_reflns_limit_h_max 10
_diffrn_reflns_limit_h_min -11
_diffrn_reflns_limit_k_max 10
_diffrn_reflns_limit_k_min -10
_diffrn_reflns_limit_l_max 34
_diffrn_reflns_limit_l_min -34
_diffrn_reflns_number 10535
_diffrn_reflns_theta_full 26.40
_diffrn_reflns_theta_max 26.40
_diffrn_reflns_theta_min 2.43
_exptl_absorpt_coefficient_mu 0.847
_exptl_absorpt_correction_T_max 0.9126
_exptl_absorpt_correction_T_min 0.7886
_exptl_absorpt_correction_type multi-scan
_exptl_absorpt_process_details 'SCALE(Bruker, 2004)'
_exptl_crystal_colour red
_exptl_crystal_density_diffrn 1.585
_exptl_crystal_description diamond
_exptl_crystal_F_000 1044
_exptl_crystal_size_max 0.24
_exptl_crystal_size_mid 0.11
_exptl_crystal_size_min 0.11
_refine_diff_density_max 0.492
_refine_diff_density_min -0.446
_refine_diff_density_rms 0.081
_refine_ls_extinction_method none
_refine_ls_goodness_of_fit_ref 1.020
_refine_ls_hydrogen_treatment constr
_refine_ls_matrix_type full
_refine_ls_number_parameters 80
_refine_ls_number_reflns 1109
_refine_ls_number_restraints 0
_refine_ls_restrained_S_all 1.020
_refine_ls_R_factor_all 0.0657
_refine_ls_R_factor_gt 0.0469
_refine_ls_shift/su_max 0.000
_refine_ls_shift/su_mean 0.000
_refine_ls_structure_factor_coef Fsqd
_refine_ls_weighting_details 'calc w=1/[\s^2^(Fo^2^)+(0.0736P)^2^+1.6490P] where P=(Fo^2^+2Fc^2^)/3'
_refine_ls_weighting_scheme calc
_refine_ls_wR_factor_gt 0.1214
_refine_ls_wR_factor_ref 0.1338
_reflns_number_gt 851
_reflns_number_total 1109
_reflns_threshold_expression >2sigma(I)
_cod_data_source_file ja208429u_si_001.cif
_cod_data_source_block mgc579
_cod_original_cell_volume 2159.5(10)
_cod_original_sg_symbol_H-M 'I 41/a'
_cod_database_code 4117449

loop_
_symmetry_equiv_pos_as_xyz
'x, y, z'
'-y+1/4, x+3/4, z+3/4'
'y+1/4, -x+1/4, z+1/4'
'-x, -y+1/2, z'
'x+1/2, y+1/2, z+1/2'
'-y+3/4, x+5/4, z+5/4'
'y+3/4, -x+3/4, z+3/4'
'-x+1/2, -y+1, z+1/2'
'-x, -y, -z'
'y-1/4, -x-3/4, -z-3/4'
'-y-1/4, x-1/4, -z-1/4'
'x, y-1/2, -z'
'-x+1/2, -y+1/2, -z+1/2'
'y+1/4, -x-1/4, -z-1/4'
'-y+1/4, x+1/4, -z+1/4'
'x+1/2, y, -z+1/2'

loop_
_atom_site_label
_atom_site_type_symbol
_atom_site_fract_x
_atom_site_fract_y
_atom_site_fract_z
_atom_site_U_iso_or_equiv
_atom_site_adp_type
_atom_site_occupancy
_atom_site_symmetry_multiplicity
_atom_site_calc_flag
_atom_site_refinement_flags
Co1 Co 0.0000 0.2500 0.1250 0.0382(3) Uani 1 4 d S
N3 N 0.0000 0.2500 0.05159(12) 0.0477(9) Uani 1 2 d S
O1 O 0.1612(4) 0.2729(4) -0.01443(9) 0.1002(11) Uani 1 1 d .
N1 N 0.2199(3) 0.3416(3) 0.10838(10) 0.0466(6) Uani 1 1 d .
N2 N 0.4912(4) 0.4614(5) 0.07451(15) 0.0890(11) Uani 1 1 d .
C1 C 0.3273(4) 0.3921(4) 0.13820(14) 0.0570(9) Uani 1 1 d .
H1 H 0.3117 0.3876 0.1711 0.068 Uiso 1 1 calc R
C2 C 0.4609(5) 0.4507(5) 0.12050(16) 0.0751(12) Uani 1 1 d .
H2 H 0.5336 0.4845 0.1422 0.090 Uiso 1 1 calc R
C3 C 0.3828(5) 0.4092(5) 0.04526(16) 0.0830(13) Uani 1 1 d .
H3 H 0.3990 0.4145 0.0124 0.100 Uiso 1 1 calc R
C4 C 0.2491(4) 0.3482(4) 0.06140(12) 0.0548(8) Uani 1 1 d .
C5 C 0.1296(4) 0.2866(4) 0.02799(12) 0.0620(9) Uani 1 1 d .

loop_
_atom_site_aniso_label
_atom_site_aniso_U_11
_atom_site_aniso_U_22
_atom_site_aniso_U_33
_atom_site_aniso_U_23
_atom_site_aniso_U_13
_atom_site_aniso_U_12
Co1 0.0461(4) 0.0461(4) 0.0225(4) 0.000 0.000 0.000
N3 0.056(2) 0.064(2) 0.0232(17) 0.000 0.000 -0.0100(17)
O1 0.109(2) 0.158(3) 0.0338(14) -0.0015(16) 0.0172(14) -0.037(2)
N1 0.0491(14) 0.0523(14) 0.0383(14) 0.0009(11) 0.0008(11) -0.0005(11)
N2 0.066(2) 0.117(3) 0.083(3) 0.005(2) 0.0108(19) -0.0321(19)
C1 0.0516(19) 0.069(2) 0.0507(19) -0.0036(16) -0.0052(16) -0.0050(16)
C2 0.056(2) 0.091(3) 0.079(3) -0.005(2) -0.0027(19) -0.017(2)
C3 0.079(3) 0.114(3) 0.056(2) 0.012(2) 0.017(2) -0.028(2)
C4 0.059(2) 0.065(2) 0.0409(18) 0.0078(15) 0.0071(15) -0.0097(15)
C5 0.077(2) 0.079(2) 0.0302(17) 0.0052(15) 0.0074(16) -0.0115(18)

loop_
_atom_type_symbol
_atom_type_description
_atom_type_scat_dispersion_real
_atom_type_scat_dispersion_imag
_atom_type_scat_source
C C 0.0033 0.0016 'International Tables Vol C Tables 4.2.6.8 and 6.1.1.4'
H H 0.0000 0.0000 'International Tables Vol C Tables 4.2.6.8 and 6.1.1.4'
N N 0.0061 0.0033 'International Tables Vol C Tables 4.2.6.8 and 6.1.1.4'
O O 0.0106 0.0060 'International Tables Vol C Tables 4.2.6.8 and 6.1.1.4'
Co Co 0.3494 0.9721 'International Tables Vol C Tables 4.2.6.8 and 6.1.1.4'

loop_
_geom_angle_atom_site_label_1
_geom_angle_atom_site_label_2
_geom_angle_atom_site_label_3
_geom_angle
_geom_angle_site_symmetry_1
_geom_angle_site_symmetry_3
_geom_angle_publ_flag
N3 Co1 N3 180.0 . 10_566 y
N3 Co1 N1 77.51(7) . 4 y
N3 Co1 N1 102.49(7) 10_566 4 y
N3 Co1 N1 77.51(7) . . ?
N3 Co1 N1 102.49(7) 10_566 . ?
N1 Co1 N1 155.02(14) 4 . y
N3 Co1 N1 102.50(7) . 15 ?
N3 Co1 N1 77.50(7) 10_566 15 ?
N1 Co1 N1 92.68(3) 4 15 ?
N1 Co1 N1 92.68(3) . 15 ?
N3 Co1 N1 102.50(7) . 10_566 ?
N3 Co1 N1 77.50(7) 10_566 10_566 ?
N1 Co1 N1 92.68(3) 4 10_566 ?
N1 Co1 N1 92.68(3) . 10_566 ?
N1 Co1 N1 155.01(14) 15 10_566 ?
C5 N3 C5 121.8(4) 4 . ?
C5 N3 Co1 119.08(19) 4 . ?
C5 N3 Co1 119.09(19) . . ?
C1 N1 C4 117.4(3) . . ?
C1 N1 Co1 128.9(2) . . ?
C4 N1 Co1 113.7(2) . . ?
C2 N2 C3 115.3(3) . . ?
N1 C1 C2 120.4(4) . . ?
N1 C1 H1 119.8 . . ?
C2 C1 H1 119.8 . . ?
N2 C2 C1 123.4(4) . . ?
N2 C2 H2 118.3 . . ?
C1 C2 H2 118.3 . . ?
N2 C3 C4 123.1(4) . . ?
N2 C3 H3 118.4 . . ?
C4 C3 H3 118.4 . . ?
N1 C4 C3 120.3(3) . . ?
N1 C4 C5 117.2(3) . . ?
C3 C4 C5 122.5(3) . . ?
O1 C5 N3 129.7(4) . . ?
O1 C5 C4 118.5(3) . . ?
N3 C5 C4 111.8(3) . . ?

loop_
_geom_bond_atom_site_label_1
_geom_bond_atom_site_label_2
_geom_bond_distance
_geom_bond_site_symmetry_2
_geom_bond_publ_flag
Co1 N3 2.050(4) . ?
Co1 N3 2.050(4) 10_566 y
Co1 N1 2.146(2) 4 ?
Co1 N1 2.146(2) . ?
Co1 N1 2.146(2) 15 y
Co1 N1 2.146(2) 10_566 ?
N3 C5 1.355(4) 4 ?
N3 C5 1.355(4) . ?
O1 C5 1.222(4) . ?
N1 C1 1.336(4) . ?
N1 C4 1.338(4) . ?
N2 C2 1.315(5) . ?
N2 C3 1.337(6) . ?
C1 C2 1.375(5) . ?
C1 H1 0.9300 . ?
C2 H2 0.9300 . ?
C3 C4 1.368(5) . ?
C3 H3 0.9300 . ?
C4 C5 1.506(5) . ?

loop_
_geom_torsion_atom_site_label_1
_geom_torsion_atom_site_label_2
_geom_torsion_atom_site_label_3
_geom_torsion_atom_site_label_4
_geom_torsion
_geom_torsion_site_symmetry_1
_geom_torsion_site_symmetry_4
N3 Co1 N3 C5 0(100) 10_566 4
N1 Co1 N3 C5 6.84(19) 4 4
N1 Co1 N3 C5 -173.15(19) . 4
N1 Co1 N3 C5 -83.16(19) 15 4
N1 Co1 N3 C5 96.84(19) 10_566 4
N3 Co1 N3 C5 0(100) 10_566 .
N1 Co1 N3 C5 -173.15(19) 4 .
N1 Co1 N3 C5 6.85(19) . .
N1 Co1 N3 C5 96.85(19) 15 .
N1 Co1 N3 C5 -83.15(19) 10_566 .
N3 Co1 N1 C1 177.4(3) . .
N3 Co1 N1 C1 -2.6(3) 10_566 .
N1 Co1 N1 C1 177.4(3) 4 .
N1 Co1 N1 C1 75.2(3) 15 .
N1 Co1 N1 C1 -80.3(3) 10_566 .
N3 Co1 N1 C4 -2.1(2) . .
N3 Co1 N1 C4 177.9(2) 10_566 .
N1 Co1 N1 C4 -2.1(2) 4 .
N1 Co1 N1 C4 -104.3(2) 15 .
N1 Co1 N1 C4 100.1(2) 10_566 .
C4 N1 C1 C2 1.2(5) . .
Co1 N1 C1 C2 -178.4(3) . .
C3 N2 C2 C1 -0.8(7) . .
N1 C1 C2 N2 0.3(6) . .
C2 N2 C3 C4 -0.1(7) . .
C1 N1 C4 C3 -2.0(5) . .
Co1 N1 C4 C3 177.6(3) . .
C1 N1 C4 C5 178.1(3) . .
Co1 N1 C4 C5 -2.2(4) . .
N2 C3 C4 N1 1.5(7) . .
N2 C3 C4 C5 -178.6(4) . .
C5 N3 C5 O1 -11.8(4) 4 .
Co1 N3 C5 O1 168.2(4) . .
C5 N3 C5 C4 170.3(3) 4 .
Co1 N3 C5 C4 -9.7(3) . .
N1 C4 C5 O1 -170.6(4) . .
C3 C4 C5 O1 9.5(6) . .
N1 C4 C5 N3 7.6(4) . .
C3 C4 C5 N3 -172.3(3) . .
